data_7706974
loop_
_publ_author_name
'Reczy\'nski, Mateusz'
'Akaki, Mitsuru'
'Fukuda, Takamitsu'
'Sawada, Yuya'
'Nishii, Kengo'
'Hagiwara, Masayuki'
'Nitek, Wojciech'
'Sieklucka, Barbara'
'Nowicka, Beata'

_publ_section_title
;
 Hepta-coordinated Ni(II) assemblies - structure and magnetic studies.
;
_journal_issue 15
_journal_name_full 'Dalton transactions (Cambridge, England : 2003)'
_journal_page_first 5251
_journal_page_last 5261
_journal_paper_doi 10.1039/d1dt00479d
_journal_volume 50
_journal_year 2021
_chemical_formula_sum 'C13 H15 N9 Ni O2 S2'
_chemical_formula_weight 452.17
_space_group_crystal_system monoclinic
_space_group_IT_number 14
_space_group_name_Hall '-P 2ybc'
_space_group_name_H-M_alt 'P 1 21/c 1'
_atom_sites_solution_hydrogens mixed
_audit_creation_method SHELXL-2014/7
_audit_update_record
;
2021-03-08 deposited with the CCDC.	2021-03-24 downloaded from the CCDC.
;
_cell_angle_alpha 90
_cell_angle_beta 101.96(3)
_cell_angle_gamma 90
_cell_formula_units_Z 4
_cell_length_a 7.974(6)
_cell_length_b 16.537(13)
_cell_length_c 15.153(12)
_cell_measurement_reflns_used 3011
_cell_measurement_temperature 118(2)
_cell_measurement_theta_max 25.04
_cell_measurement_theta_min 2.76
_cell_volume 1955(3)
_computing_cell_refinement 'Bruker SAINT'
_computing_data_collection 'Bruker APEX2'
_computing_data_reduction 'Bruker SAINT'
_computing_molecular_graphics 'Ortep for Windows (Farrugia, 2012)'
_computing_publication_material 'WinGX publication routines (Farrugia, 2012)'
_computing_structure_refinement 'SHELXL-2014/7 (Sheldrick, 2014)'
_computing_structure_solution 'SHELXS-97 (Sheldrick 2008)'
_diffrn_ambient_temperature 118(2)
_diffrn_measured_fraction_theta_full 0.998
_diffrn_measured_fraction_theta_max 0.998
_diffrn_measurement_device_type 'Bruker APEX-II CCD'
_diffrn_measurement_method '\f and \w scans'
_diffrn_radiation_type MoK\a
_diffrn_radiation_wavelength 0.71073
_diffrn_reflns_av_R_equivalents 0.0628
_diffrn_reflns_av_unetI/netI 0.0484
_diffrn_reflns_Laue_measured_fraction_full 0.998
_diffrn_reflns_Laue_measured_fraction_max 0.998
_diffrn_reflns_limit_h_max 9
_diffrn_reflns_limit_h_min -9
_diffrn_reflns_limit_k_max 19
_diffrn_reflns_limit_k_min -19
_diffrn_reflns_limit_l_max 18
_diffrn_reflns_limit_l_min -18
_diffrn_reflns_number 15234
_diffrn_reflns_point_group_measured_fraction_full 0.998
_diffrn_reflns_point_group_measured_fraction_max 0.998
_diffrn_reflns_theta_full 25.057
_diffrn_reflns_theta_max 25.057
_diffrn_reflns_theta_min 2.463
_exptl_absorpt_coefficient_mu 1.235
_exptl_absorpt_correction_T_max 0.7452
_exptl_absorpt_correction_T_min 0.6207
_exptl_absorpt_correction_type multi-scan
_exptl_absorpt_process_details SADABS-2016/2
_exptl_crystal_colour green
_exptl_crystal_density_diffrn 1.536
_exptl_crystal_description block
_exptl_crystal_F_000 928
_exptl_crystal_size_max 0.090
_exptl_crystal_size_mid 0.075
_exptl_crystal_size_min 0.060
_refine_diff_density_max 0.398
_refine_diff_density_min -0.335
_refine_diff_density_rms 0.065
_refine_ls_extinction_method none
_refine_ls_goodness_of_fit_ref 1.015
_refine_ls_hydrogen_treatment constr
_refine_ls_matrix_type full
_refine_ls_number_parameters 246
_refine_ls_number_reflns 3459
_refine_ls_number_restraints 0
_refine_ls_restrained_S_all 1.015
_refine_ls_R_factor_all 0.0724
_refine_ls_R_factor_gt 0.0429
_refine_ls_shift/su_max 0.000
_refine_ls_shift/su_mean 0.000
_refine_ls_structure_factor_coef Fsqd
_refine_ls_weighting_details 'w=1/[\s^2^(Fo^2^)+(0.0488P)^2^+1.0573P] where P=(Fo^2^+2Fc^2^)/3'
_refine_ls_weighting_scheme calc
_refine_ls_wR_factor_gt 0.0920
_refine_ls_wR_factor_ref 0.1024
_reflns_Friedel_coverage 0.000
_reflns_number_gt 2511
_reflns_number_total 3459
_reflns_threshold_expression 'I > 2\s(I)'
_cod_data_source_file d1dt00479d2.cif
_cod_data_source_block NidapscNCS2
_cod_depositor_comments 'Adding full bibliography for 7706973--7706975.cif.'
_cod_original_sg_symbol_H-M 'P 21/c'
_cod_database_code 7706974
_shelx_shelxl_version_number 2014/7
_shelx_space_group_comment
;
The symmetry employed for this shelxl refinement is uniquely defined
by the following loop, which should always be used as a source of
symmetry information in preference to the above space-group names.
They are only intended as comments.
;
_shelx_estimated_absorpt_t_min 0.897
_shelx_estimated_absorpt_t_max 0.930

loop_
_space_group_symop_operation_xyz
'x, y, z'
'-x, y+1/2, -z+1/2'
'-x, -y, -z'
'x, -y-1/2, z-1/2'

loop_
_atom_site_label
_atom_site_type_symbol
_atom_site_fract_x
_atom_site_fract_y
_atom_site_fract_z
_atom_site_U_iso_or_equiv
_atom_site_adp_type
_atom_site_occupancy
_atom_site_site_symmetry_order
_atom_site_calc_flag
_atom_site_refinement_flags_posn
_atom_site_refinement_flags_adp
_atom_site_refinement_flags_occupancy
_atom_site_disorder_assembly
_atom_site_disorder_group
C0 C 0.6461(5) 0.2923(3) 0.5099(3) 0.0540(12) Uani 1 1 d . . . . .
H0 H 0.6336 0.2674 0.4524 0.065 Uiso 1 1 calc R U . . .
C01 C 0.4617(5) 0.5697(2) 0.7412(2) 0.0365(9) Uani 1 1 d . . . . .
C1 C 0.5288(5) 0.2766(2) 0.5630(2) 0.0439(10) Uani 1 1 d . . . . .
H1 H 0.4361 0.2405 0.5430 0.053 Uiso 1 1 calc R U . . .
C2 C 0.7818(5) 0.3441(2) 0.5401(2) 0.0456(10) Uani 1 1 d . . . . .
H2 H 0.8637 0.3547 0.5041 0.055 Uiso 1 1 calc R U . . .
C02 C 0.9590(5) 0.2839(2) 0.8813(2) 0.0356(9) Uani 1 1 d . . . . .
C3 C 0.5488(4) 0.3148(2) 0.6464(2) 0.0302(8) Uani 1 1 d . . . . .
C4 C 0.7963(4) 0.3805(2) 0.6241(2) 0.0313(8) Uani 1 1 d . . . . .
C5 C 0.4295(4) 0.3056(2) 0.7091(2) 0.0317(8) Uani 1 1 d . . . . .
C6 C 0.9327(4) 0.4386(2) 0.6652(2) 0.0312(8) Uani 1 1 d . . . . .
C7 C 0.2742(5) 0.2520(3) 0.6861(3) 0.0459(10) Uani 1 1 d . . . . .
H7A H 0.1958 0.2644 0.7262 0.069 Uiso 1 1 calc R U . . .
H7B H 0.3097 0.1953 0.6937 0.069 Uiso 1 1 calc R U . . .
H7C H 0.2160 0.2614 0.6234 0.069 Uiso 1 1 calc R U . . .
C8 C 1.0770(5) 0.4606(3) 0.6208(3) 0.0497(11) Uani 1 1 d . . . . .
H8A H 1.0769 0.4245 0.5696 0.075 Uiso 1 1 calc R U . . .
H8B H 1.1859 0.4553 0.6644 0.075 Uiso 1 1 calc R U . . .
H8C H 1.0629 0.5166 0.5995 0.075 Uiso 1 1 calc R U . . .
C9 C 0.4315(5) 0.4029(2) 0.9163(2) 0.0330(8) Uani 1 1 d . . . . .
C10 C 0.9978(5) 0.5441(2) 0.8719(2) 0.0366(9) Uani 1 1 d . . . . .
N0 N 0.6801(3) 0.36536(16) 0.67494(17) 0.0283(6) Uani 1 1 d . . . . .
N1 N 0.4732(3) 0.34793(16) 0.78114(18) 0.0291(6) Uani 1 1 d . . . . .
N01 N 0.5602(4) 0.5182(2) 0.7490(2) 0.0486(9) Uani 1 1 d . . . . .
N2 N 0.9139(3) 0.46656(17) 0.74208(18) 0.0314(7) Uani 1 1 d . . . . .
N02 N 0.8590(4) 0.3336(2) 0.8649(2) 0.0436(8) Uani 1 1 d . . . . .
N3 N 0.3752(4) 0.35058(17) 0.84501(18) 0.0350(7) Uani 1 1 d . . . . .
H3 H 0.3000 0.3131 0.8476 0.042 Uiso 1 1 d R U . . .
N4 N 1.0266(4) 0.52091(18) 0.78871(19) 0.0376(8) Uani 1 1 d . . . . .
H4 H 1.1087 0.5436 0.7672 0.045 Uiso 1 1 d R U . . .
N5 N 0.3271(4) 0.40934(19) 0.9751(2) 0.0451(8) Uani 1 1 d . . . . .
H5A H 0.3525 0.4467 1.0164 0.054 Uiso 1 1 d R U . . .
H5B H 0.2294 0.3839 0.9637 0.054 Uiso 1 1 d R U . . .
N6 N 1.1061(4) 0.6015(2) 0.9133(2) 0.0522(9) Uani 1 1 d . . . . .
H6A H 1.1157 0.6042 0.9716 0.063 Uiso 1 1 d R U . . .
H6B H 1.1873 0.6181 0.8871 0.063 Uiso 1 1 d R U . . .
O1 O 0.5688(3) 0.43854(16) 0.92476(17) 0.0448(7) Uani 1 1 d . . . . .
O2 O 0.8821(3) 0.51424(17) 0.90287(17) 0.0481(7) Uani 1 1 d . . . . .
S01 S 0.31796(13) 0.64253(6) 0.72799(8) 0.0499(3) Uani 1 1 d . . . . .
S02 S 1.10784(13) 0.21335(7) 0.90581(8) 0.0560(3) Uani 1 1 d . . . . .
Ni1 Ni 0.70387(6) 0.42170(3) 0.79612(3) 0.03275(15) Uani 1 1 d . . . . .

loop_
_atom_site_aniso_label
_atom_site_aniso_U_11
_atom_site_aniso_U_22
_atom_site_aniso_U_33
_atom_site_aniso_U_23
_atom_site_aniso_U_13
_atom_site_aniso_U_12
C0 0.060(3) 0.067(3) 0.038(2) -0.025(2) 0.019(2) -0.014(2)
C01 0.037(2) 0.034(2) 0.039(2) 0.0002(17) 0.0086(16) -0.0102(18)
C1 0.044(2) 0.048(3) 0.040(2) -0.0132(18) 0.0103(18) -0.0123(19)
C2 0.050(2) 0.056(3) 0.036(2) -0.0112(19) 0.0210(18) -0.009(2)
C02 0.032(2) 0.045(2) 0.030(2) 0.0003(18) 0.0067(16) -0.0130(19)
C3 0.0300(19) 0.0318(19) 0.0286(18) -0.0043(15) 0.0055(15) 0.0001(16)
C4 0.035(2) 0.034(2) 0.0258(18) -0.0035(16) 0.0082(15) 0.0014(16)
C5 0.034(2) 0.0298(19) 0.0308(19) -0.0064(16) 0.0060(15) 0.0004(16)
C6 0.0320(19) 0.032(2) 0.0311(19) 0.0004(15) 0.0096(15) -0.0003(15)
C7 0.037(2) 0.053(3) 0.048(2) -0.012(2) 0.0084(18) -0.0132(19)
C8 0.046(2) 0.060(3) 0.048(2) -0.011(2) 0.0214(19) -0.016(2)
C9 0.038(2) 0.030(2) 0.0323(19) -0.0018(15) 0.0104(16) -0.0007(16)
C10 0.030(2) 0.045(2) 0.033(2) -0.0057(17) 0.0033(16) 0.0002(18)
N0 0.0315(15) 0.0273(16) 0.0267(14) -0.0062(12) 0.0071(12) -0.0004(13)
N1 0.0272(15) 0.0279(16) 0.0332(16) -0.0012(13) 0.0084(12) -0.0015(12)
N01 0.0393(19) 0.042(2) 0.065(2) -0.0031(17) 0.0114(17) 0.0064(17)
N2 0.0299(16) 0.0343(17) 0.0294(16) -0.0052(13) 0.0047(12) -0.0069(13)
N02 0.052(2) 0.041(2) 0.0371(18) 0.0038(15) 0.0089(16) -0.0014(18)
N3 0.0372(17) 0.0357(17) 0.0371(17) -0.0088(14) 0.0190(14) -0.0119(14)
N4 0.0340(17) 0.046(2) 0.0339(17) -0.0074(14) 0.0105(13) -0.0137(14)
N5 0.047(2) 0.045(2) 0.0499(19) -0.0164(16) 0.0260(16) -0.0096(16)
N6 0.046(2) 0.070(3) 0.0410(19) -0.0221(17) 0.0103(15) -0.0191(18)
O1 0.0370(15) 0.0518(18) 0.0483(16) -0.0205(13) 0.0153(12) -0.0141(13)
O2 0.0402(15) 0.069(2) 0.0387(15) -0.0088(14) 0.0165(12) -0.0152(14)
S01 0.0432(6) 0.0347(6) 0.0725(8) 0.0066(5) 0.0137(5) 0.0051(5)
S02 0.0348(6) 0.0565(7) 0.0772(8) 0.0207(6) 0.0132(5) 0.0022(5)
Ni1 0.0373(3) 0.0326(3) 0.0285(2) -0.0039(2) 0.00727(18) 0.0033(2)

loop_
_atom_type_symbol
_atom_type_description
_atom_type_scat_dispersion_real
_atom_type_scat_dispersion_imag
_atom_type_scat_source
C C 0.0033 0.0016 'International Tables Vol C Tables 4.2.6.8 and 6.1.1.4'
H H 0.0000 0.0000 'International Tables Vol C Tables 4.2.6.8 and 6.1.1.4'
N N 0.0061 0.0033 'International Tables Vol C Tables 4.2.6.8 and 6.1.1.4'
O O 0.0106 0.0060 'International Tables Vol C Tables 4.2.6.8 and 6.1.1.4'
S S 0.1246 0.1234 'International Tables Vol C Tables 4.2.6.8 and 6.1.1.4'
Ni Ni 0.3393 1.1124 'International Tables Vol C Tables 4.2.6.8 and 6.1.1.4'

loop_
_geom_angle_atom_site_label_1
_geom_angle_atom_site_label_2
_geom_angle_atom_site_label_3
_geom_angle
_geom_angle_site_symmetry_1
_geom_angle_site_symmetry_3
_geom_angle_publ_flag
C1 C0 C2 120.2(4) . . ?
C1 C0 H0 119.9 . . ?
C2 C0 H0 119.9 . . ?
N01 C01 S01 178.7(4) . . ?
C0 C1 C3 118.7(4) . . ?
C0 C1 H1 120.6 . . ?
C3 C1 H1 120.6 . . ?
C0 C2 C4 118.8(4) . . ?
C0 C2 H2 120.6 . . ?
C4 C2 H2 120.6 . . ?
N02 C02 S02 178.7(4) . . ?
N0 C3 C1 120.7(3) . . ?
N0 C3 C5 114.7(3) . . ?
C1 C3 C5 124.5(3) . . ?
N0 C4 C2 120.5(3) . . ?
N0 C4 C6 114.3(3) . . ?
C2 C4 C6 125.2(3) . . ?
N1 C5 C3 113.0(3) . . ?
N1 C5 C7 125.8(3) . . ?
C3 C5 C7 121.2(3) . . ?
N2 C6 C4 113.4(3) . . ?
N2 C6 C8 124.2(3) . . ?
C4 C6 C8 122.3(3) . . ?
C5 C7 H7A 109.5 . . ?
C5 C7 H7B 109.5 . . ?
H7A C7 H7B 109.5 . . ?
C5 C7 H7C 109.5 . . ?
H7A C7 H7C 109.5 . . ?
H7B C7 H7C 109.5 . . ?
C6 C8 H8A 109.5 . . ?
C6 C8 H8B 109.5 . . ?
H8A C8 H8B 109.5 . . ?
C6 C8 H8C 109.5 . . ?
H8A C8 H8C 109.5 . . ?
H8B C8 H8C 109.5 . . ?
O1 C9 N5 123.8(3) . . ?
O1 C9 N3 121.3(3) . . ?
N5 C9 N3 114.9(3) . . ?
O2 C10 N6 124.6(3) . . ?
O2 C10 N4 121.3(3) . . ?
N6 C10 N4 114.1(3) . . ?
C3 N0 C4 121.0(3) . . ?
C3 N0 Ni1 119.9(2) . . ?
C4 N0 Ni1 119.0(2) . . ?
C5 N1 N3 121.7(3) . . ?
C5 N1 Ni1 118.0(2) . . ?
N3 N1 Ni1 120.2(2) . . ?
C01 N01 Ni1 162.7(3) . . ?
C6 N2 N4 121.2(3) . . ?
C6 N2 Ni1 117.8(2) . . ?
N4 N2 Ni1 121.0(2) . . ?
C02 N02 Ni1 161.3(3) . . ?
N1 N3 C9 115.6(3) . . ?
N1 N3 H3 120.8 . . ?
C9 N3 H3 121.7 . . ?
N2 N4 C10 116.1(3) . . ?
N2 N4 H4 123.7 . . ?
C10 N4 H4 120.0 . . ?
C9 N5 H5A 116.6 . . ?
C9 N5 H5B 118.9 . . ?
H5A N5 H5B 123.3 . . ?
C10 N6 H6A 114.9 . . ?
C10 N6 H6B 118.4 . . ?
H6A N6 H6B 121.8 . . ?
N01 Ni1 N0 95.93(13) . . ?
N01 Ni1 N02 170.16(13) . . ?
N0 Ni1 N02 93.86(13) . . ?
N01 Ni1 N2 91.30(13) . . ?
N0 Ni1 N2 75.39(11) . . ?
N02 Ni1 N2 90.20(13) . . ?
N01 Ni1 N1 90.04(13) . . ?
N0 Ni1 N1 74.36(11) . . ?
N02 Ni1 N1 93.56(13) . . ?
N2 Ni1 N1 149.69(11) . . ?

loop_
_geom_bond_atom_site_label_1
_geom_bond_atom_site_label_2
_geom_bond_distance
_geom_bond_site_symmetry_2
_geom_bond_publ_flag
C0 C1 1.378(5) . ?
C0 C2 1.382(5) . ?
C0 H0 0.9500 . ?
C01 N01 1.149(5) . ?
C01 S01 1.645(4) . ?
C1 C3 1.391(5) . ?
C1 H1 0.9500 . ?
C2 C4 1.391(5) . ?
C2 H2 0.9500 . ?
C02 N02 1.136(5) . ?
C02 S02 1.651(4) . ?
C3 N0 1.340(4) . ?
C3 C5 1.486(5) . ?
C4 N0 1.345(4) . ?
C4 C6 1.488(5) . ?
C5 N1 1.283(4) . ?
C5 C7 1.503(5) . ?
C6 N2 1.291(4) . ?
C6 C8 1.493(5) . ?
C7 H7A 0.9800 . ?
C7 H7B 0.9800 . ?
C7 H7C 0.9800 . ?
C8 H8A 0.9800 . ?
C8 H8B 0.9800 . ?
C8 H8C 0.9800 . ?
C9 O1 1.226(4) . ?
C9 N5 1.344(4) . ?
C9 N3 1.385(4) . ?
C10 O2 1.222(4) . ?
C10 N6 1.347(5) . ?
C10 N4 1.382(4) . ?
N0 Ni1 2.033(3) . ?
N1 N3 1.365(4) . ?
N1 Ni1 2.179(3) . ?
N01 Ni1 2.007(4) . ?
N2 N4 1.361(4) . ?
N2 Ni1 2.143(3) . ?
N02 Ni1 2.051(4) . ?
N3 H3 0.8687 . ?
N4 H4 0.8734 . ?
N5 H5A 0.8733 . ?
N5 H5B 0.8703 . ?
N6 H6A 0.8718 . ?
N6 H6B 0.8717 . ?

loop_
_geom_hbond_atom_site_label_D
_geom_hbond_atom_site_label_H
_geom_hbond_atom_site_label_A
_geom_hbond_distance_DH
_geom_hbond_distance_HA
_geom_hbond_distance_DA
_geom_hbond_angle_DHA
_geom_hbond_site_symmetry_A
C2 H2 S02 0.95 2.91 3.741(4) 146.6 4_565
N4 H4 S01 0.87 2.50 3.343(3) 163.7 1_655
N3 H3 S02 0.87 2.53 3.370(3) 162.5 1_455
N6 H6A N02 0.87 2.65 3.483(5) 160.1 3_767
N6 H6B S01 0.87 2.85 3.629(4) 150.2 1_655
N5 H5A O1 0.87 2.13 2.966(4) 158.9 3_667
N5 H5A O2 0.87 2.52 3.013(4) 116.3 3_667
C2 H2 S02 0.95 2.91 3.741(4) 146.6 4_565
N4 H4 S01 0.87 2.50 3.343(3) 163.7 1_655
N3 H3 S02 0.87 2.53 3.370(3) 162.5 1_455
N6 H6A N02 0.87 2.65 3.483(5) 160.1 3_767
N6 H6B S01 0.87 2.85 3.629(4) 150.2 1_655
N5 H5A O1 0.87 2.13 2.966(4) 158.9 3_667
N5 H5A O2 0.87 2.52 3.013(4) 116.3 3_667

loop_
_geom_torsion_atom_site_label_1
_geom_torsion_atom_site_label_2
_geom_torsion_atom_site_label_3
_geom_torsion_atom_site_label_4
_geom_torsion
_geom_torsion_site_symmetry_1
_geom_torsion_site_symmetry_2
_geom_torsion_site_symmetry_3
_geom_torsion_site_symmetry_4
_geom_torsion_publ_flag
C2 C0 C1 C3 0.9(6) . . . . ?
C1 C0 C2 C4 -0.6(6) . . . . ?
C0 C1 C3 N0 -0.4(6) . . . . ?
C0 C1 C3 C5 178.0(4) . . . . ?
C0 C2 C4 N0 0.0(6) . . . . ?
C0 C2 C4 C6 -178.8(4) . . . . ?
N0 C3 C5 N1 -0.2(5) . . . . ?
C1 C3 C5 N1 -178.8(3) . . . . ?
N0 C3 C5 C7 179.0(3) . . . . ?
C1 C3 C5 C7 0.4(6) . . . . ?
N0 C4 C6 N2 -1.7(4) . . . . ?
C2 C4 C6 N2 177.1(4) . . . . ?
N0 C4 C6 C8 177.6(3) . . . . ?
C2 C4 C6 C8 -3.5(6) . . . . ?
C1 C3 N0 C4 -0.2(5) . . . . ?
C5 C3 N0 C4 -178.8(3) . . . . ?
C1 C3 N0 Ni1 179.0(3) . . . . ?
C5 C3 N0 Ni1 0.4(4) . . . . ?
C2 C4 N0 C3 0.5(5) . . . . ?
C6 C4 N0 C3 179.4(3) . . . . ?
C2 C4 N0 Ni1 -178.8(3) . . . . ?
C6 C4 N0 Ni1 0.2(4) . . . . ?
C3 C5 N1 N3 176.8(3) . . . . ?
C7 C5 N1 N3 -2.4(6) . . . . ?
C3 C5 N1 Ni1 0.0(4) . . . . ?
C7 C5 N1 Ni1 -179.2(3) . . . . ?
C4 C6 N2 N4 -179.5(3) . . . . ?
C8 C6 N2 N4 1.2(5) . . . . ?
C4 C6 N2 Ni1 2.4(4) . . . . ?
C8 C6 N2 Ni1 -176.9(3) . . . . ?
C5 N1 N3 C9 -175.8(3) . . . . ?
Ni1 N1 N3 C9 0.9(4) . . . . ?
O1 C9 N3 N1 -6.3(5) . . . . ?
N5 C9 N3 N1 175.3(3) . . . . ?
C6 N2 N4 C10 -177.4(3) . . . . ?
Ni1 N2 N4 C10 0.6(4) . . . . ?
O2 C10 N4 N2 3.3(5) . . . . ?
N6 C10 N4 N2 -176.3(3) . . . . ?
